data_4020505
loop_
_publ_author_name
'Mar\'ia E. Gonz\'alez N\'u\~nez'
'Jorge Royo'
'Rossella Mello'
'Minerva B\'aguena'
'Jaime Mart\'inez Ferrer'
'Carmen Ram\'irez de Arellano'
'Gregorio Asensio'
'G. K. Surya Prakash'

_publ_section_title
;
 Oxygenation of Alkane C-H Bonds with
 Methyl(trifluoromethyl)dioxirane: Effect of
 the Substituents and the Solvent
 on the Reaction Rate
;
_journal_name_full 'Journal of Organic Chemistry'
_journal_page_first 7919
_journal_page_last 7924
_journal_paper_doi 10.1021/jo0509511
_journal_volume 70
_journal_year 2005
_chemical_formula_sum 'C11 H18 O3 S'
_chemical_formula_weight 230.31
_chemical_name_common jr08
_space_group_IT_number 15
_symmetry_cell_setting monoclinic
_symmetry_space_group_name_Hall '-C 2yc'
_symmetry_space_group_name_H-M 'C 1 2/c 1'
_cell_angle_alpha 90.00
_cell_angle_beta 107.67(3)
_cell_angle_gamma 90.00
_cell_formula_units_Z 8
_cell_length_a 24.440(5)
_cell_length_b 9.935(2)
_cell_length_c 9.545(2)
_cell_measurement_temperature 283(2)
_cell_volume 2208.3(9)
_diffrn_ambient_temperature 283(2)
_exptl_crystal_density_diffrn 1.385
_cod_original_sg_symbol_H-M 'C 2/c'
_cod_database_code 4020505

loop_
_symmetry_equiv_pos_as_xyz
'x, y, z'
'-x, y, -z+1/2'
'x+1/2, y+1/2, z'
'-x+1/2, y+1/2, -z+1/2'
'-x, -y, -z'
'x, -y, z-1/2'
'-x+1/2, -y+1/2, -z'
'x+1/2, -y+1/2, z-1/2'

loop_
_atom_site_label
_atom_site_type_symbol
_atom_site_fract_x
_atom_site_fract_y
_atom_site_fract_z
_atom_site_U_iso_or_equiv
_atom_site_adp_type
_atom_site_occupancy
_atom_site_symmetry_multiplicity
_atom_site_calc_flag
_atom_site_refinement_flags
_atom_site_disorder_assembly
_atom_site_disorder_group
S S 0.262259(13) 0.32812(3) 0.26160(3) 0.02938(12) Uani 1 1 d . . .
O1 O 0.47167(5) 0.43301(14) 0.35933(13) 0.0597(4) Uani 1 1 d . . .
H1 H 0.4905 0.4725 0.4338 0.090 Uiso 0.50 1 calc PR A 1
H1' H 0.4834 0.4033 0.2935 0.090 Uiso 0.50 1 d PR A 2
O2 O 0.28134(5) 0.41144(10) 0.16166(11) 0.0439(3) Uani 1 1 d . . .
O3 O 0.23516(4) 0.39607(10) 0.35661(11) 0.0406(2) Uani 1 1 d . . .
C1 C 0.35588(6) 0.30838(15) 0.51025(14) 0.0347(3) Uani 1 1 d . . .
H1A H 0.3306 0.3563 0.5558 0.042 Uiso 1 1 calc R . .
C2 C 0.31971(5) 0.22854(13) 0.37645(13) 0.0301(3) Uani 1 1 d . . .
H2 H 0.3016 0.1555 0.4154 0.036 Uiso 1 1 calc R . .
C3 C 0.35927(6) 0.16068(14) 0.29917(17) 0.0383(3) Uani 1 1 d . . .
H3 H 0.3361 0.1139 0.2105 0.046 Uiso 1 1 calc R . .
C4 C 0.39939(6) 0.26273(16) 0.25864(16) 0.0412(3) Uani 1 1 d . . .
H4A H 0.4244 0.2164 0.2127 0.049 Uiso 1 1 calc R . .
H4B H 0.3768 0.3278 0.1891 0.049 Uiso 1 1 calc R . .
C5 C 0.43540(6) 0.33495(15) 0.39712(15) 0.0369(3) Uani 1 1 d . . .
C6 C 0.47147(6) 0.23286(17) 0.50567(19) 0.0472(4) Uani 1 1 d . . .
H6A H 0.4948 0.2789 0.5931 0.057 Uiso 1 1 calc R . .
H6B H 0.4969 0.1861 0.4615 0.057 Uiso 1 1 calc R . .
C7 C 0.43195(7) 0.13170(18) 0.5475(2) 0.0533(4) Uani 1 1 d . . .
H7 H 0.4552 0.0660 0.6172 0.064 Uiso 1 1 calc R . .
C8 C 0.39265(7) 0.2066(2) 0.61905(17) 0.0506(4) Uani 1 1 d . . .
H8A H 0.4156 0.2530 0.7065 0.061 Uiso 1 1 calc R . .
H8B H 0.3680 0.1429 0.6480 0.061 Uiso 1 1 calc R . .
C9 C 0.39534(6) 0.40871(14) 0.46635(15) 0.0349(3) Uani 1 1 d . . .
H9A H 0.3724 0.4732 0.3968 0.042 Uiso 1 1 calc R . .
H9B H 0.4178 0.4576 0.5526 0.042 Uiso 1 1 calc R . .
C10 C 0.39574(7) 0.05852(17) 0.4091(2) 0.0583(5) Uani 1 1 d . . .
H10A H 0.3709 -0.0065 0.4352 0.070 Uiso 1 1 calc R . .
H10B H 0.4207 0.0105 0.3644 0.070 Uiso 1 1 calc R . .
C11 C 0.21325(6) 0.20879(15) 0.15718(16) 0.0405(3) Uani 1 1 d . . .
H11A H 0.1804 0.2544 0.0939 0.061 Uiso 1 1 calc R . .
H11B H 0.2013 0.1498 0.2220 0.061 Uiso 1 1 calc R . .
H11C H 0.2314 0.1571 0.0987 0.061 Uiso 1 1 calc R . .

loop_
_atom_site_aniso_label
_atom_site_aniso_U_11
_atom_site_aniso_U_22
_atom_site_aniso_U_33
_atom_site_aniso_U_23
_atom_site_aniso_U_13
_atom_site_aniso_U_12
S 0.03050(18) 0.02660(18) 0.02982(18) 0.00022(11) 0.00732(12) -0.00145(11)
O1 0.0455(6) 0.0829(9) 0.0541(7) -0.0022(6) 0.0203(5) -0.0313(6)
O2 0.0550(6) 0.0383(5) 0.0392(5) 0.0096(4) 0.0153(5) -0.0043(5)
O3 0.0388(5) 0.0388(5) 0.0456(5) -0.0077(4) 0.0151(4) 0.0028(4)
C1 0.0291(6) 0.0490(8) 0.0265(6) -0.0018(5) 0.0090(5) -0.0035(5)
C2 0.0272(6) 0.0299(6) 0.0327(6) 0.0040(5) 0.0082(5) -0.0032(5)
C3 0.0317(6) 0.0340(7) 0.0470(8) -0.0119(6) 0.0090(6) -0.0026(5)
C4 0.0343(7) 0.0551(9) 0.0382(7) -0.0158(6) 0.0168(6) -0.0075(6)
C5 0.0299(6) 0.0460(8) 0.0370(7) -0.0080(6) 0.0135(5) -0.0111(5)
C6 0.0281(6) 0.0568(9) 0.0539(9) -0.0071(7) 0.0083(6) -0.0002(6)
C7 0.0362(7) 0.0497(9) 0.0643(10) 0.0142(8) 0.0007(7) 0.0042(7)
C8 0.0354(7) 0.0737(11) 0.0381(7) 0.0171(8) 0.0043(6) -0.0050(7)
C9 0.0324(6) 0.0375(7) 0.0348(6) -0.0097(5) 0.0100(5) -0.0073(5)
C10 0.0400(8) 0.0354(8) 0.0908(13) -0.0023(8) 0.0068(8) 0.0043(6)
C11 0.0379(7) 0.0367(7) 0.0394(7) -0.0054(6) 0.0007(6) -0.0035(6)

loop_
_geom_bond_atom_site_label_1
_geom_bond_atom_site_label_2
_geom_bond_distance
_geom_bond_site_symmetry_2
_geom_bond_publ_flag
S O3 1.4428(10) . ?
S O2 1.4431(10) . ?
S C11 1.7632(14) . ?
S C2 1.7938(13) . ?
O1 C5 1.4349(17) . ?
C1 C8 1.530(2) . ?
C1 C9 1.5312(18) . ?
C1 C2 1.5351(18) . ?
C2 C3 1.5383(18) . ?
C3 C10 1.535(2) . ?
C3 C4 1.539(2) . ?
C4 C5 1.5266(19) . ?
C5 C6 1.525(2) . ?
C5 C9 1.5248(18) . ?
C6 C7 1.529(2) . ?
C7 C8 1.530(2) . ?
C7 C10 1.532(3) . ?
